data_2213952
loop_
_publ_author_name
'Ghulam Qadeer'
'Muhammad Hanif'
'Nasim Hasan Rama'
'Wen-Tong Chen'

_publ_section_title
;
 1-(3,5-Dimethoxybenzoyl)-4-(2-methoxyphenyl)thiosemicarbazide
;
_journal_coeditor_code RZ2142
_journal_issue 6
_journal_name_full 'Acta Crystallographica Section E'
_journal_page_first o3051
_journal_page_last o3051
_journal_paper_doi 10.1107/S1600536807025548
_journal_volume 63
_journal_year 2007
_chemical_formula_iupac 'C17 H19 N3 O4 S'
_chemical_formula_moiety 'C17 H19 N3 O4 S'
_chemical_formula_sum 'C17 H19 N3 O4 S'
_chemical_formula_weight 361.42
_chemical_melting_point 435(2)
_chemical_name_systematic
;
1-(3,5-Dimethoxybenzoyl)-4-(2-methoxyphenyl)thiosemicarbazide
;
_space_group_IT_number 14
_symmetry_cell_setting monoclinic
_symmetry_space_group_name_Hall '-P 2ybc'
_symmetry_space_group_name_H-M 'P 1 21/c 1'
_atom_sites_solution_hydrogens geom
_atom_sites_solution_primary direct
_atom_sites_solution_secondary difmap
_audit_creation_method SHELXL-97
_cell_angle_alpha 90.00
_cell_angle_beta 102.835(6)
_cell_angle_gamma 90.00
_cell_formula_units_Z 4
_cell_length_a 15.371(6)
_cell_length_b 14.775(6)
_cell_length_c 7.904(3)
_cell_measurement_reflns_used 1520
_cell_measurement_temperature 293(2)
_cell_measurement_theta_max 24.86
_cell_measurement_theta_min 2.69
_cell_volume 1750.2(12)
_computing_cell_refinement 'SAINT (Bruker, 1999)'
_computing_data_collection 'SMART (Bruker, 1998)'
_computing_data_reduction SAINT
_computing_molecular_graphics 'SHELXTL (Bruker, 1999)'
_computing_publication_material
;
SHELXTL, PARST (Nardelli, 1995) and PLATON (Spek, 2003)
;
_computing_structure_refinement 'SHELXL97 (Sheldrick, 1997)'
_computing_structure_solution 'SHELXS97 (Sheldrick, 1997)'
_diffrn_ambient_temperature 293(2)
_diffrn_measured_fraction_theta_full 0.944
_diffrn_measured_fraction_theta_max 0.944
_diffrn_measurement_device_type 'Bruker APEXII'
_diffrn_measurement_method '\f and \w'
_diffrn_radiation_monochromator graphite
_diffrn_radiation_source 'rotating-anode generator'
_diffrn_radiation_type MoK\a
_diffrn_radiation_wavelength 0.71073
_diffrn_reflns_av_R_equivalents 0.0296
_diffrn_reflns_av_sigmaI/netI 0.0694
_diffrn_reflns_limit_h_max 20
_diffrn_reflns_limit_h_min -20
_diffrn_reflns_limit_k_max 19
_diffrn_reflns_limit_k_min -19
_diffrn_reflns_limit_l_max 10
_diffrn_reflns_limit_l_min -10
_diffrn_reflns_number 13047
_diffrn_reflns_theta_full 28.74
_diffrn_reflns_theta_max 28.74
_diffrn_reflns_theta_min 1.94
_diffrn_standards_decay_% 0
_diffrn_standards_interval_count 0
_diffrn_standards_number 0
_exptl_absorpt_coefficient_mu 0.212
_exptl_absorpt_correction_T_max 0.960
_exptl_absorpt_correction_T_min 0.904
_exptl_absorpt_correction_type multi-scan
_exptl_absorpt_process_details '(SADABS; Sheldrick, 1996)'
_exptl_crystal_colour colourless
_exptl_crystal_density_diffrn 1.371
_exptl_crystal_description block
_exptl_crystal_F_000 760
_exptl_crystal_size_max 0.46
_exptl_crystal_size_mid 0.26
_exptl_crystal_size_min 0.20
_refine_diff_density_max 0.259
_refine_diff_density_min -0.324
_refine_ls_extinction_coef 0.0132(17)
_refine_ls_extinction_expression Fc^*^=kFc[1+0.001xFc^2^\l^3^/sin(2\q)]^-1/4^
_refine_ls_extinction_method SHELXL97
_refine_ls_goodness_of_fit_ref 1.099
_refine_ls_hydrogen_treatment constr
_refine_ls_matrix_type full
_refine_ls_number_parameters 227
_refine_ls_number_reflns 4293
_refine_ls_number_restraints 0
_refine_ls_restrained_S_all 1.099
_refine_ls_R_factor_all 0.0639
_refine_ls_R_factor_gt 0.0438
_refine_ls_shift/su_max 0.000
_refine_ls_shift/su_mean 0.000
_refine_ls_structure_factor_coef Fsqd
_refine_ls_weighting_details 'calc w=1/[\s^2^(Fo^2^)+(0.0179P)^2^+0.3525P] where P=(Fo^2^+2Fc^2^)/3'
_refine_ls_weighting_scheme calc
_refine_ls_wR_factor_gt 0.1161
_refine_ls_wR_factor_ref 0.1265
_reflns_number_gt 3033
_reflns_number_total 4293
_reflns_threshold_expression I>2\s(I)
_cod_data_source_file rz2142.cif
_cod_data_source_block I
_cod_original_sg_symbol_H-M 'P 21/c'
_cod_database_code 2213952
_cod_database_fobs_code 2213952

loop_
_symmetry_equiv_pos_as_xyz
'x, y, z'
'-x, y+1/2, -z+1/2'
'-x, -y, -z'
'x, -y-1/2, z-1/2'

loop_
_atom_site_type_symbol
_atom_site_label
_atom_site_fract_x
_atom_site_fract_y
_atom_site_fract_z
_atom_site_U_iso_or_equiv
_atom_site_adp_type
_atom_site_calc_flag
_atom_site_refinement_flags
_atom_site_occupancy
S S1 0.15553(3) 0.37817(3) 0.97813(7) 0.04962(16) Uani d . 1
O O1 0.11298(9) 0.03948(9) 0.8952(2) 0.0637(4) Uani d . 1
O O2 0.34541(9) -0.14431(9) 1.4113(2) 0.0639(4) Uani d . 1
O O3 0.61762(8) -0.06156(8) 1.2608(2) 0.0558(4) Uani d . 1
O O4 0.40068(9) 0.20133(9) 1.0677(2) 0.0607(4) Uani d . 1
N N1 0.13745(9) 0.19931(9) 1.0337(2) 0.0487(4) Uani d . 1
H H1B 0.1633 0.1526 1.0874 0.058 Uiso calc R 1
N N2 0.26333(9) 0.26783(9) 1.1842(2) 0.0487(4) Uani d . 1
H H2B 0.2910 0.3156 1.2297 0.058 Uiso calc R 1
N N3 0.29958(9) 0.18262(9) 1.2322(2) 0.0470(4) Uani d . 1
H H3B 0.2777 0.1484 1.3004 0.056 Uiso calc R 1
C C1 -0.01826(12) 0.24193(14) 0.9010(3) 0.0602(5) Uani d . 1
H H1A -0.0109 0.2990 0.9519 0.072 Uiso calc R 1
C C2 -0.10062(14) 0.21636(17) 0.7993(4) 0.0757(7) Uani d . 1
H H2A -0.1484 0.2565 0.7820 0.091 Uiso calc R 1
C C3 -0.11147(16) 0.13246(18) 0.7247(4) 0.0800(7) Uani d . 1
H H3A -0.1665 0.1163 0.6556 0.096 Uiso calc R 1
C C4 -0.04169(15) 0.07148(16) 0.7508(3) 0.0713(6) Uani d . 1
H H4A -0.0498 0.0145 0.6997 0.086 Uiso calc R 1
C C5 0.04030(12) 0.09527(13) 0.8531(3) 0.0527(5) Uani d . 1
C C6 0.05241(11) 0.18213(12) 0.9261(2) 0.0468(4) Uani d . 1
C C7 0.35912(11) -0.00066(11) 1.2957(2) 0.0458(4) Uani d . 1
H H7A 0.3014 0.0118 1.3069 0.055 Uiso calc R 1
C C8 0.39811(11) -0.08474(11) 1.3456(2) 0.0458(4) Uani d . 1
C C9 0.48417(11) -0.10345(11) 1.3312(2) 0.0452(4) Uani d . 1
H H9A 0.5097 -0.1595 1.3649 0.054 Uiso calc R 1
C C10 0.53229(10) -0.03741(11) 1.2657(2) 0.0423(4) Uani d . 1
C C11 0.49472(10) 0.04567(11) 1.2121(2) 0.0425(4) Uani d . 1
H H11A 0.5267 0.0888 1.1654 0.051 Uiso calc R 1
C C12 0.40784(10) 0.06380(10) 1.2293(2) 0.0401(4) Uani d . 1
C C13 0.18429(10) 0.27610(10) 1.0656(2) 0.0398(4) Uani d . 1
C C14 0.37060(10) 0.15494(11) 1.1684(2) 0.0417(4) Uani d . 1
C C15 0.10394(18) -0.05097(14) 0.8277(4) 0.0806(7) Uani d . 1
H H15A 0.1593 -0.0827 0.8656 0.121 Uiso calc R 1
H H15B 0.0887 -0.0489 0.7032 0.121 Uiso calc R 1
H H15C 0.0577 -0.0818 0.8690 0.121 Uiso calc R 1
C C16 0.38136(16) -0.23039(14) 1.4676(3) 0.0704(6) Uani d . 1
H H16A 0.3376 -0.2652 1.5088 0.106 Uiso calc R 1
H H16B 0.4333 -0.2228 1.5597 0.106 Uiso calc R 1
H H16C 0.3975 -0.2614 1.3724 0.106 Uiso calc R 1
C C17 0.67315(12) 0.00578(14) 1.2084(3) 0.0586(5) Uani d . 1
H H17A 0.7308 -0.0196 1.2098 0.088 Uiso calc R 1
H H17B 0.6796 0.0561 1.2869 0.088 Uiso calc R 1
H H17C 0.6463 0.0260 1.0932 0.088 Uiso calc R 1

loop_
_atom_site_aniso_label
_atom_site_aniso_U_11
_atom_site_aniso_U_22
_atom_site_aniso_U_33
_atom_site_aniso_U_12
_atom_site_aniso_U_13
_atom_site_aniso_U_23
S1 0.0436(3) 0.0354(2) 0.0669(3) 0.00322(17) 0.0061(2) 0.00655(19)
O1 0.0637(9) 0.0389(7) 0.0914(12) -0.0079(6) 0.0234(8) -0.0095(7)
O2 0.0528(7) 0.0463(7) 0.0977(12) 0.0047(6) 0.0273(8) 0.0188(7)
O3 0.0380(6) 0.0455(7) 0.0859(10) 0.0085(5) 0.0177(6) 0.0024(6)
O4 0.0609(8) 0.0430(7) 0.0833(11) 0.0051(6) 0.0272(8) 0.0127(7)
N1 0.0411(8) 0.0340(7) 0.0659(11) -0.0021(6) 0.0011(7) 0.0039(6)
N2 0.0387(7) 0.0315(7) 0.0704(11) 0.0051(5) 0.0000(7) -0.0020(6)
N3 0.0408(7) 0.0357(7) 0.0642(10) 0.0085(6) 0.0108(7) 0.0078(6)
C1 0.0420(9) 0.0507(11) 0.0848(16) -0.0022(8) 0.0077(10) 0.0057(10)
C2 0.0420(11) 0.0751(15) 0.103(2) -0.0069(10) 0.0004(12) 0.0210(13)
C3 0.0519(12) 0.0922(18) 0.0861(18) -0.0259(12) -0.0058(12) 0.0148(14)
C4 0.0697(14) 0.0672(14) 0.0735(16) -0.0310(12) 0.0083(12) -0.0093(11)
C5 0.0516(10) 0.0476(10) 0.0602(13) -0.0125(8) 0.0154(9) -0.0007(8)
C6 0.0393(8) 0.0426(9) 0.0568(11) -0.0077(7) 0.0070(8) 0.0033(8)
C7 0.0355(8) 0.0433(9) 0.0578(12) 0.0042(7) 0.0086(8) 0.0012(8)
C8 0.0425(9) 0.0393(9) 0.0546(11) 0.0003(7) 0.0089(8) 0.0023(7)
C9 0.0425(9) 0.0375(8) 0.0540(11) 0.0072(7) 0.0074(8) 0.0005(7)
C10 0.0353(8) 0.0403(9) 0.0500(10) 0.0048(6) 0.0068(7) -0.0047(7)
C11 0.0378(8) 0.0382(8) 0.0509(11) 0.0002(6) 0.0085(7) -0.0016(7)
C12 0.0360(8) 0.0365(8) 0.0453(10) 0.0030(6) 0.0038(7) -0.0018(7)
C13 0.0349(8) 0.0339(8) 0.0510(10) 0.0031(6) 0.0105(7) -0.0031(7)
C14 0.0361(8) 0.0359(8) 0.0499(10) 0.0015(6) 0.0029(7) -0.0013(7)
C15 0.0966(17) 0.0411(11) 0.116(2) -0.0178(11) 0.0493(16) -0.0168(12)
C16 0.0807(15) 0.0460(11) 0.0895(18) 0.0042(10) 0.0297(13) 0.0168(11)
C17 0.0419(9) 0.0575(11) 0.0784(15) 0.0035(8) 0.0177(10) 0.0062(10)

loop_
_atom_type_symbol
_atom_type_description
_atom_type_scat_dispersion_real
_atom_type_scat_dispersion_imag
_atom_type_scat_source
C C 0.0033 0.0016 'International Tables Vol C Tables 4.2.6.8 and 6.1.1.4'
H H 0.0000 0.0000 'International Tables Vol C Tables 4.2.6.8 and 6.1.1.4'
N N 0.0061 0.0033 'International Tables Vol C Tables 4.2.6.8 and 6.1.1.4'
O O 0.0106 0.0060 'International Tables Vol C Tables 4.2.6.8 and 6.1.1.4'
S S 0.1246 0.1234 'International Tables Vol C Tables 4.2.6.8 and 6.1.1.4'

loop_
_geom_angle_atom_site_label_1
_geom_angle_atom_site_label_2
_geom_angle_atom_site_label_3
_geom_angle
_geom_angle_publ_flag
C5 O1 C15 117.66(17) ?
C8 O2 C16 118.15(15) ?
C10 O3 C17 117.66(14) ?
C13 N1 C6 130.71(15) y
C13 N1 H1B 114.6 ?
C6 N1 H1B 114.6 ?
C13 N2 N3 120.56(14) y
C13 N2 H2B 119.7 ?
N3 N2 H2B 119.7 y
C14 N3 N2 118.32(15) ?
C14 N3 H3B 120.8 ?
N2 N3 H3B 120.8 ?
C6 C1 C2 119.7(2) ?
C6 C1 H1A 120.2 ?
C2 C1 H1A 120.2 ?
C3 C2 C1 120.2(2) ?
C3 C2 H2A 119.9 ?
C1 C2 H2A 119.9 ?
C2 C3 C4 120.7(2) ?
C2 C3 H3A 119.6 ?
C4 C3 H3A 119.6 ?
C3 C4 C5 119.9(2) ?
C3 C4 H4A 120.1 ?
C5 C4 H4A 120.1 ?
O1 C5 C4 125.29(19) ?
O1 C5 C6 115.12(16) ?
C4 C5 C6 119.57(19) ?
C1 C6 C5 119.90(17) ?
C1 C6 N1 124.34(17) ?
C5 C6 N1 115.58(16) ?
C12 C7 C8 118.96(15) ?
C12 C7 H7A 120.5 ?
C8 C7 H7A 120.5 ?
O2 C8 C9 123.99(16) ?
O2 C8 C7 115.11(15) ?
C9 C8 C7 120.89(16) ?
C8 C9 C10 119.24(15) ?
C8 C9 H9A 120.4 ?
C10 C9 H9A 120.4 ?
O3 C10 C11 124.11(16) ?
O3 C10 C9 114.81(14) ?
C11 C10 C9 121.07(15) ?
C10 C11 C12 118.91(16) ?
C10 C11 H11A 120.5 ?
C12 C11 H11A 120.5 ?
C7 C12 C11 120.92(15) ?
C7 C12 C14 122.62(15) ?
C11 C12 C14 116.45(15) ?
N1 C13 N2 114.41(14) ?
N1 C13 S1 127.13(13) ?
N2 C13 S1 118.45(12) ?
O4 C14 N3 121.67(15) ?
O4 C14 C12 122.85(16) ?
N3 C14 C12 115.48(15) ?
O1 C15 H15A 109.5 ?
O1 C15 H15B 109.5 ?
H15A C15 H15B 109.5 ?
O1 C15 H15C 109.5 ?
H15A C15 H15C 109.5 ?
H15B C15 H15C 109.5 ?
O2 C16 H16A 109.5 ?
O2 C16 H16B 109.5 ?
H16A C16 H16B 109.5 ?
O2 C16 H16C 109.5 ?
H16A C16 H16C 109.5 ?
H16B C16 H16C 109.5 ?
O3 C17 H17A 109.5 ?
O3 C17 H17B 109.5 ?
H17A C17 H17B 109.5 ?
O3 C17 H17C 109.5 ?
H17A C17 H17C 109.5 ?
H17B C17 H17C 109.5 ?

loop_
_geom_bond_atom_site_label_1
_geom_bond_atom_site_label_2
_geom_bond_distance
_geom_bond_publ_flag
S1 C13 1.6769(17) y
O1 C5 1.369(2) ?
O1 C15 1.434(2) ?
O2 C8 1.374(2) ?
O2 C16 1.418(2) ?
O3 C10 1.3681(19) ?
O3 C17 1.431(2) ?
O4 C14 1.217(2) ?
N1 C13 1.337(2) y
N1 C6 1.415(2) y
N1 H1B 0.8600 ?
N2 C13 1.365(2) y
N2 N3 1.3949(19) y
N2 H2B 0.8600 ?
N3 C14 1.363(2) y
N3 H3B 0.8600 ?
C1 C6 1.380(3) ?
C1 C2 1.393(3) ?
C1 H1A 0.9300 ?
C2 C3 1.367(4) ?
C2 H2A 0.9300 ?
C3 C4 1.381(3) ?
C3 H3A 0.9300 ?
C4 C5 1.383(3) ?
C4 H4A 0.9300 ?
C5 C6 1.403(3) ?
C7 C12 1.385(2) ?
C7 C8 1.398(2) ?
C7 H7A 0.9300 ?
C8 C9 1.381(2) ?
C9 C10 1.392(2) ?
C9 H9A 0.9300 ?
C10 C11 1.382(2) ?
C11 C12 1.398(2) ?
C11 H11A 0.9300 ?
C12 C14 1.500(2) ?
C15 H15A 0.9600 ?
C15 H15B 0.9600 ?
C15 H15C 0.9600 ?
C16 H16A 0.9600 ?
C16 H16B 0.9600 ?
C16 H16C 0.9600 ?
C17 H17A 0.9600 ?
C17 H17B 0.9600 ?
C17 H17C 0.9600 ?

loop_
_geom_hbond_atom_site_label_D
_geom_hbond_atom_site_label_H
_geom_hbond_atom_site_label_A
_geom_hbond_site_symmetry_A
_geom_hbond_distance_DH
_geom_hbond_distance_HA
_geom_hbond_distance_DA
_geom_hbond_angle_DHA
N1 H1B O1 . 0.86 2.28 2.595(2) 102.1
N1 H1B N3 . 0.86 2.20 2.645(2) 112.2
C1 H1A S1 . 0.93 2.78 3.292(2) 115.8
N2 H2B O3 2_657 0.86 2.29 3.088(2) 155.2
N3 H3B S1 4_566 0.86 2.61 3.377(2) 148.6
C4 H4A S1 2_546 0.93 2.77 3.618(3) 152.4
C9 H9A O4 2_647 0.93 2.47 3.386(2) 169.9

loop_
_cod_related_entry_id
_cod_related_entry_database
_cod_related_entry_code
1 ChemSpider 3782920
